data_7106010
_publ_author_name 'Hugh J. Cowley Mark S. Holt  Rebecca L. Melen  Jeremy M. Rawson Dominic S. Wright'
_publ_section_title
;
 Catalytic dehydrocoupling of Me2NHBH3 with Al(NMe2)3
;
_journal_name_full Chem.Commun.
_journal_page_first 2682
_journal_paper_doi 10.1039/c0cc05294a
_journal_volume 47
_journal_year 2011
_chemical_formula_moiety 'C8 H29 Al B2 N4'
_chemical_formula_sum 'C8 H29 Al B2 N4'
_chemical_formula_weight 229.95
_chemical_name_systematic
;
?
;
_space_group_IT_number 34
_symmetry_cell_setting orthorhombic
_symmetry_space_group_name_Hall 'P 2 -2n'
_symmetry_space_group_name_H-M 'P n n 2'
_atom_sites_solution_hydrogens geom
_atom_sites_solution_primary direct
_atom_sites_solution_secondary difmap
_audit_creation_method SHELXL-97
_cell_angle_alpha 90.00
_cell_angle_beta 90.00
_cell_angle_gamma 90.00
_cell_formula_units_Z 2
_cell_length_a 10.1260(5)
_cell_length_b 11.6705(6)
_cell_length_c 6.4209(3)
_cell_measurement_reflns_used 3254
_cell_measurement_temperature 250(2)
_cell_measurement_theta_max 27.10
_cell_measurement_theta_min 1.00
_cell_volume 758.79(6)
_computing_cell_refinement 'HKL Scalepack (Otwinowski & Minor 1997)'
_computing_data_collection 'Collect (Nonius B.V. 1998)'
_computing_data_reduction
;
HKL Denzo and Scalepack (Otwinowski & Minor 1997)
;
_computing_publication_material 'SHELXL-97 (Sheldrick, 2008)'
_computing_structure_refinement 'SHELXL-97 (Sheldrick, 2008)'
_computing_structure_solution 'SHELXS-97 (Sheldrick, 2008)'
_diffrn_ambient_temperature 250(2)
_diffrn_measured_fraction_theta_full 0.984
_diffrn_measured_fraction_theta_max 0.984
_diffrn_measurement_device_type 'Nonius Kappa CCD'
_diffrn_measurement_method 'Thin slice \w and \f scans'
_diffrn_radiation_monochromator graphite
_diffrn_radiation_source 'fine-focus sealed tube'
_diffrn_radiation_type MoK\a
_diffrn_radiation_wavelength 0.71073
_diffrn_reflns_av_R_equivalents 0.0327
_diffrn_reflns_av_sigmaI/netI 0.0373
_diffrn_reflns_limit_h_max 12
_diffrn_reflns_limit_h_min -12
_diffrn_reflns_limit_k_max 11
_diffrn_reflns_limit_k_min -14
_diffrn_reflns_limit_l_max 8
_diffrn_reflns_limit_l_min -8
_diffrn_reflns_number 3182
_diffrn_reflns_theta_full 27.06
_diffrn_reflns_theta_max 27.06
_diffrn_reflns_theta_min 4.14
_exptl_absorpt_coefficient_mu 0.114
_exptl_absorpt_correction_T_max 0.961
_exptl_absorpt_correction_T_min 0.788
_exptl_absorpt_correction_type multi-scan
_exptl_absorpt_process_details
;
multi-scan from symmetry-related measurements
Sortav (Blessing 1995)
;
_exptl_crystal_colour colourless
_exptl_crystal_density_diffrn 1.006
_exptl_crystal_density_method 'not measured'
_exptl_crystal_description block
_exptl_crystal_F_000 256
_exptl_crystal_size_max 0.35
_exptl_crystal_size_mid 0.35
_exptl_crystal_size_min 0.28
_refine_diff_density_max 0.417
_refine_diff_density_min -0.209
_refine_diff_density_rms 0.052
_refine_ls_abs_structure_details 'Flack H D (1983), Acta Cryst. A39, 876-881'
_refine_ls_abs_structure_Flack 0.0(9)
_refine_ls_extinction_method none
_refine_ls_goodness_of_fit_ref 1.062
_refine_ls_hydrogen_treatment mixed
_refine_ls_matrix_type full
_refine_ls_number_parameters 80
_refine_ls_number_reflns 1490
_refine_ls_number_restraints 3
_refine_ls_restrained_S_all 1.061
_refine_ls_R_factor_all 0.0627
_refine_ls_R_factor_gt 0.0574
_refine_ls_shift/su_max 0.000
_refine_ls_shift/su_mean 0.000
_refine_ls_structure_factor_coef Fsqd
_refine_ls_weighting_details 'calc w=1/[\s^2^(Fo^2^)+(0.1278P)^2^+0.0446P] where P=(Fo^2^+2Fc^2^)/3'
_refine_ls_weighting_scheme calc
_refine_ls_wR_factor_gt 0.1662
_refine_ls_wR_factor_ref 0.1710
_reflns_number_gt 1297
_reflns_number_total 1490
_reflns_threshold_expression >2sigma(I)
_cod_data_source_file C0CC05294A.TXT
_cod_data_source_block dw1065
_cod_depositor_comments
;
The following automatic conversions were performed:

'_symmetry_cell_setting' value 'Orthorhombic' changed to
'orthorhombic' according to the built-in table from CIF Core
dictionary named 'cif_core.dic' version 2.4.1 from 2010-06-29.

Automatic conversion script
Id: cif_fix_values 1646 2011-03-28 12:23:43Z adriana 
;
_cod_original_sg_symbol_Hall P2-2n
_cod_original_sg_symbol_H-M Pnn2
_cod_database_code 7106010

loop_
_symmetry_equiv_pos_as_xyz
'x, y, z'
'-x, -y, z'
'x+1/2, -y+1/2, z+1/2'
'-x+1/2, y+1/2, z+1/2'

loop_
_atom_site_label
_atom_site_type_symbol
_atom_site_fract_x
_atom_site_fract_y
_atom_site_fract_z
_atom_site_U_iso_or_equiv
_atom_site_adp_type
_atom_site_occupancy
_atom_site_symmetry_multiplicity
_atom_site_calc_flag
_atom_site_refinement_flags
_atom_site_disorder_assembly
_atom_site_disorder_group
Al1A Al 0.0000 0.0000 0.36251(13) 0.0331(3) Uani 0.89 2 d SPD . 1
H1A H 0.0000 0.0000 0.590(7) 0.050 Uiso 0.89 1 d PD A 1
Al1B Al 0.0000 0.0000 0.2049(17) 0.0331(3) Uani 0.11 2 d SPD . 2
H1B H 0.0000 0.0000 -0.028(8) 0.050 Uiso 0.11 1 d PD B 2
B1 B 0.1696(3) 0.15453(19) 0.3205(6) 0.0535(7) Uani 1 1 d . . .
H1C H 0.1812 0.1898 0.4577 0.064 Uiso 1 1 calc R . .
H1D H 0.2254 0.1944 0.2189 0.064 Uiso 1 1 calc R . .
N1 N 0.02069(19) 0.15524(17) 0.2519(4) 0.0480(6) Uani 1 1 d . . .
C11 C -0.0569(3) 0.24503(19) 0.3476(8) 0.0719(9) Uani 1 1 d . . .
H11A H -0.0184 0.3189 0.3148 0.108 Uiso 1 1 calc R . .
H11B H -0.0578 0.2343 0.4974 0.108 Uiso 1 1 calc R . .
H11C H -0.1466 0.2420 0.2947 0.108 Uiso 1 1 calc R . .
C12 C 0.0097(3) 0.1710(3) 0.0180(6) 0.0680(9) Uani 1 1 d . . .
H12A H -0.0820 0.1639 -0.0238 0.102 Uiso 1 1 calc R . .
H12B H 0.0619 0.1128 -0.0519 0.102 Uiso 1 1 calc R . .
H12C H 0.0423 0.2463 -0.0199 0.102 Uiso 1 1 calc R . .
N2 N 0.20125(18) 0.02187(16) 0.3267(5) 0.0520(7) Uani 1 1 d . . .
C21 C 0.2785(4) -0.0116(4) 0.5108(9) 0.0834(14) Uani 1 1 d . . .
H21A H 0.2922 -0.0938 0.5097 0.125 Uiso 1 1 calc R . .
H21B H 0.2310 0.0099 0.6360 0.125 Uiso 1 1 calc R . .
H21C H 0.3633 0.0271 0.5081 0.125 Uiso 1 1 calc R . .
C22 C 0.2706(4) -0.0163(4) 0.1416(9) 0.0808(13) Uani 1 1 d . . .
H22A H 0.3562 0.0208 0.1346 0.121 Uiso 1 1 calc R . .
H22B H 0.2195 0.0035 0.0190 0.121 Uiso 1 1 calc R . .
H22C H 0.2825 -0.0987 0.1474 0.121 Uiso 1 1 calc R . .

loop_
_atom_site_aniso_label
_atom_site_aniso_U_11
_atom_site_aniso_U_22
_atom_site_aniso_U_33
_atom_site_aniso_U_23
_atom_site_aniso_U_13
_atom_site_aniso_U_12
Al1A 0.0364(5) 0.0322(5) 0.0308(5) 0.000 0.000 -0.0007(3)
Al1B 0.0364(5) 0.0322(5) 0.0308(5) 0.000 0.000 -0.0007(3)
B1 0.0465(13) 0.0412(11) 0.073(2) -0.0047(15) -0.0030(12) -0.0086(9)
N1 0.0473(9) 0.0305(9) 0.0662(17) -0.0002(9) 0.0047(11) -0.0008(7)
C11 0.0640(16) 0.0437(11) 0.108(3) -0.0142(18) -0.0027(18) 0.0123(11)
C12 0.086(2) 0.068(2) 0.0503(18) 0.0162(16) -0.0047(14) -0.0096(13)
N2 0.0363(9) 0.0457(8) 0.0741(19) 0.0007(12) -0.0028(10) -0.0009(7)
C21 0.0573(19) 0.073(2) 0.120(4) 0.006(2) -0.030(2) 0.0070(16)
C22 0.0560(18) 0.0651(17) 0.121(4) -0.018(2) 0.0294(19) -0.0022(16)

loop_
_atom_type_symbol
_atom_type_description
_atom_type_scat_dispersion_real
_atom_type_scat_dispersion_imag
_atom_type_scat_source
C C 0.0033 0.0016 'International Tables Vol C Tables 4.2.6.8 and 6.1.1.4'
H H 0.0000 0.0000 'International Tables Vol C Tables 4.2.6.8 and 6.1.1.4'
B B 0.0013 0.0007 'International Tables Vol C Tables 4.2.6.8 and 6.1.1.4'
N N 0.0061 0.0033 'International Tables Vol C Tables 4.2.6.8 and 6.1.1.4'
Al Al 0.0645 0.0514 'International Tables Vol C Tables 4.2.6.8 and 6.1.1.4'

loop_
_geom_angle_atom_site_label_1
_geom_angle_atom_site_label_2
_geom_angle_atom_site_label_3
_geom_angle
_geom_angle_site_symmetry_1
_geom_angle_site_symmetry_3
_geom_angle_publ_flag
N1 Al1A N1 137.45(16) 2 . ?
N1 Al1A N2 100.34(9) 2 . ?
N1 Al1A N2 74.92(8) . . ?
N1 Al1A N2 74.92(8) 2 2 ?
N1 Al1A N2 100.34(9) . 2 ?
N2 Al1A N2 167.23(18) . 2 ?
N1 Al1A H1A 111.27(8) 2 . ?
N1 Al1A H1A 111.27(8) . . ?
N2 Al1A H1A 96.38(9) . . ?
N2 Al1A H1A 96.38(9) 2 . ?
N1 Al1B N1 161.2(7) 2 . ?
N1 Al1B N2 99.3(2) 2 . ?
N1 Al1B N2 73.92(15) . . ?
N1 Al1B N2 73.92(15) 2 2 ?
N1 Al1B N2 99.2(2) . 2 ?
N2 Al1B N2 138.3(6) . 2 ?
N1 Al1B C12 40.55(18) 2 2 ?
N1 Al1B C12 158.1(6) . 2 ?
N2 Al1B C12 108.78(12) . 2 ?
N2 Al1B C12 92.56(11) 2 2 ?
N1 Al1B H1B 99.4(4) 2 . ?
N1 Al1B H1B 99.4(4) . . ?
N2 Al1B H1B 110.9(3) . . ?
N2 Al1B H1B 110.9(3) 2 . ?
C12 Al1B H1B 59.0(2) 2 . ?
N1 B1 N2 101.94(16) . . ?
N1 B1 H1C 111.4 . . ?
N2 B1 H1C 111.4 . . ?
N1 B1 H1D 111.4 . . ?
N2 B1 H1D 111.4 . . ?
H1C B1 H1D 109.2 . . ?
C11 N1 C12 107.0(3) . . ?
C11 N1 B1 114.0(2) . . ?
C12 N1 B1 110.4(2) . . ?
C11 N1 Al1B 135.9(2) . . ?
C12 N1 Al1B 87.1(4) . . ?
B1 N1 Al1B 98.59(16) . . ?
C11 N1 Al1A 117.28(19) . . ?
C12 N1 Al1A 117.6(2) . . ?
B1 N1 Al1A 89.79(13) . . ?
N1 C11 H11A 109.5 . . ?
N1 C11 H11B 109.5 . . ?
H11A C11 H11B 109.5 . . ?
N1 C11 H11C 109.5 . . ?
H11A C11 H11C 109.5 . . ?
H11B C11 H11C 109.5 . . ?
N1 C12 H12A 109.5 . . ?
N1 C12 H12B 109.5 . . ?
H12A C12 H12B 109.5 . . ?
N1 C12 H12C 109.5 . . ?
H12A C12 H12C 109.5 . . ?
H12B C12 H12C 109.5 . . ?
C22 N2 C21 108.6(3) . . ?
C22 N2 B1 112.2(3) . . ?
C21 N2 B1 112.9(3) . . ?
C22 N2 Al1A 122.0(2) . . ?
C21 N2 Al1A 113.7(3) . . ?
B1 N2 Al1A 85.63(13) . . ?
C22 N2 Al1B 97.0(4) . . ?
C21 N2 Al1B 138.5(4) . . ?
B1 N2 Al1B 85.22(13) . . ?
N2 C21 H21A 109.5 . . ?
N2 C21 H21B 109.5 . . ?
H21A C21 H21B 109.5 . . ?
N2 C21 H21C 109.5 . . ?
H21A C21 H21C 109.5 . . ?
H21B C21 H21C 109.5 . . ?
N2 C22 H22A 109.5 . . ?
N2 C22 H22B 109.5 . . ?
H22A C22 H22B 109.5 . . ?
N2 C22 H22C 109.5 . . ?
H22A C22 H22C 109.5 . . ?
H22B C22 H22C 109.5 . . ?

loop_
_geom_bond_atom_site_label_1
_geom_bond_atom_site_label_2
_geom_bond_distance
_geom_bond_site_symmetry_2
_geom_bond_publ_flag
Al1A N1 1.957(2) 2 ?
Al1A N1 1.957(2) . ?
Al1A N2 2.0666(18) . ?
Al1A N2 2.0666(18) 2 ?
Al1A H1A 1.46(4) . ?
Al1B N1 1.849(3) 2 ?
Al1B N1 1.849(3) . ?
Al1B N2 2.198(5) . ?
Al1B N2 2.198(5) 2 ?
Al1B C12 2.331(7) 2 ?
Al1B H1B 1.50(5) . ?
B1 N1 1.571(3) . ?
B1 N2 1.582(3) . ?
B1 H1C 0.9800 . ?
B1 H1D 0.9800 . ?
N1 C11 1.447(3) . ?
N1 C12 1.517(5) . ?
C11 H11A 0.9700 . ?
C11 H11B 0.9700 . ?
C11 H11C 0.9700 . ?
C12 H12A 0.9700 . ?
C12 H12B 0.9700 . ?
C12 H12C 0.9700 . ?
N2 C22 1.451(5) . ?
N2 C21 1.470(6) . ?
C21 H21A 0.9700 . ?
C21 H21B 0.9700 . ?
C21 H21C 0.9700 . ?
C22 H22A 0.9700 . ?
C22 H22B 0.9700 . ?
C22 H22C 0.9700 . ?
